data_7704262
loop_
_publ_author_name
'Mikhalyova, Elena A.'
'Zeller, Matthias'
'Jasinski, Jerry P.'
'Butcher, Raymond J.'
'Carrella, Luca M.'
'Sedykh, Alexander E.'
'Gavrilenko, Konstantin S.'
'Smola, Sergey S.'
'Frasso, Michael'
'Cazorla, Sebastian Calderon'
'Perera, Kuluni'
'Shi, Anni'
'Ranjbar, Habib G.'
'Smith, Casey'
'Deac, Alexandru'
'Liu, Youlin'
'McGee, Sean M.'
'Dotsenko, Vladimir P.'
'Kumke, Michael U.'
'M\"uller-Buschbaum, Klaus'
'Rentschler, Eva'
'Addison, Anthony W.'
'Pavlishchuk, Vitaly V.'

_publ_section_title
;
 Combination of single-molecule magnet behaviour and luminescence
 properties in a new series of lanthanide complexes with
 tris(pyrazolyl)borate and oligo(\b-diketonate) ligands.
;
_journal_issue 23
_journal_name_full 'Dalton transactions (Cambridge, England : 2003)'
_journal_page_first 7774
_journal_page_last 7789
_journal_paper_doi 10.1039/d0dt00600a
_journal_volume 49
_journal_year 2020
_chemical_formula_moiety 'C52 H56 B4 Gd2 N24 O4, 3(C7 H8)'
_chemical_formula_sum 'C73 H80 B4 Gd2 N24 O4'
_chemical_formula_weight 1715.35
_space_group_crystal_system monoclinic
_space_group_IT_number 15
_space_group_name_Hall '-C 2yc'
_space_group_name_H-M_alt 'C 1 2/c 1'
_atom_sites_solution_hydrogens geom
_atom_sites_solution_primary direct
_atom_sites_solution_secondary difmap
_audit_creation_method SHELXL-2018/3
_audit_update_record
;
2020-01-23 deposited with the CCDC.	2020-04-30 downloaded from the CCDC.
;
_cell_angle_alpha 90
_cell_angle_beta 90.6487(14)
_cell_angle_gamma 90
_cell_formula_units_Z 4
_cell_length_a 33.4373(13)
_cell_length_b 16.0652(6)
_cell_length_c 14.8800(6)
_cell_measurement_reflns_used 9209
_cell_measurement_temperature 150(2)
_cell_measurement_theta_max 30.5686
_cell_measurement_theta_min 3.0724
_cell_volume 7992.7(5)
_computing_cell_refinement 'SAINT V8.37A (Bruker, 2016)'
_computing_data_collection 'Apex3 v2016.9-0 (Bruker, 2016)'
_computing_data_reduction 'SAINT V8.37A (Bruker, 2016)'
_computing_structure_refinement
;  
SHELXL-2018/3 (Sheldrick, 2015, 2018), 
SHELXLE Rev909 (H\"ubschle et al., 2011)
;
_computing_structure_solution 'SHELXS-97 (Sheldrick, 2008)'
_diffrn_ambient_temperature 150(2)
_diffrn_measured_fraction_theta_full 0.997
_diffrn_measured_fraction_theta_max 0.997
_diffrn_measurement_device_type 'Bruker AXS D8 Quest CMOS diffractometer'
_diffrn_measurement_method 'omega and phi scans'
_diffrn_radiation_monochromator 'Triumph curved graphite crystal'
_diffrn_radiation_type MoK\a
_diffrn_radiation_wavelength 0.71073
_diffrn_reflns_av_R_equivalents 0.0183
_diffrn_reflns_av_unetI/netI 0.0093
_diffrn_reflns_Laue_measured_fraction_full 0.997
_diffrn_reflns_Laue_measured_fraction_max 0.997
_diffrn_reflns_limit_h_max 47
_diffrn_reflns_limit_h_min -47
_diffrn_reflns_limit_k_max 22
_diffrn_reflns_limit_k_min -22
_diffrn_reflns_limit_l_max 21
_diffrn_reflns_limit_l_min -21
_diffrn_reflns_number 147249
_diffrn_reflns_point_group_measured_fraction_full 0.997
_diffrn_reflns_point_group_measured_fraction_max 0.997
_diffrn_reflns_theta_full 25.242
_diffrn_reflns_theta_max 30.574
_diffrn_reflns_theta_min 2.882
_diffrn_source 'sealed tube X-ray source'
_exptl_absorpt_coefficient_mu 1.707
_exptl_absorpt_correction_T_max 0.7461
_exptl_absorpt_correction_T_min 0.6179
_exptl_absorpt_correction_type multi-scan
_exptl_absorpt_process_details
;
SADABS 2016/2: Krause, L., Herbst-Irmer, R., Sheldrick G.M. & Stalke D. (2015). J. Appl. Cryst. 48 3-10.
;
_exptl_crystal_colour colourless
_exptl_crystal_density_diffrn 1.426
_exptl_crystal_description Block
_exptl_crystal_F_000 3464
_exptl_crystal_size_max 0.490
_exptl_crystal_size_mid 0.192
_exptl_crystal_size_min 0.100
_refine_diff_density_max 1.082
_refine_diff_density_min -0.567
_refine_diff_density_rms 0.067
_refine_ls_extinction_coef 0.00048(2)
_refine_ls_extinction_expression Fc^*^=kFc[1+0.001xFc^2^\l^3^/sin(2\q)]^-1/4^
_refine_ls_extinction_method 'SHELXL-2018/3 (Sheldrick 2018)'
_refine_ls_goodness_of_fit_ref 1.110
_refine_ls_hydrogen_treatment constr
_refine_ls_matrix_type full
_refine_ls_number_parameters 561
_refine_ls_number_reflns 12246
_refine_ls_number_restraints 281
_refine_ls_restrained_S_all 1.120
_refine_ls_R_factor_all 0.0197
_refine_ls_R_factor_gt 0.0175
_refine_ls_shift/su_max 0.009
_refine_ls_shift/su_mean 0.001
_refine_ls_structure_factor_coef Fsqd
_refine_ls_weighting_details 'w=1/[\s^2^(Fo^2^)+(0.0156P)^2^+10.4943P] where P=(Fo^2^+2Fc^2^)/3'
_refine_ls_weighting_scheme calc
_refine_ls_wR_factor_gt 0.0412
_refine_ls_wR_factor_ref 0.0424
_reflns_Friedel_coverage 0.000
_reflns_number_gt 11440
_reflns_number_total 12246
_reflns_threshold_expression 'I > 2\s(I)'
_cod_data_source_file d0dt00600a4.cif
_cod_data_source_block LM261217c_0m
_cod_depositor_comments 'Adding full bibliography for 7704247--7704266.cif.'
_cod_original_sg_symbol_H-M 'C 2/c'
_cod_database_code 7704262
_shelx_shelxl_version_number 2018/3
_shelx_space_group_comment
;
The symmetry employed for this shelxl refinement is uniquely defined
by the following loop, which should always be used as a source of
symmetry information in preference to the above space-group names.
They are only intended as comments.
;
_shelx_estimated_absorpt_t_min 0.488
_shelx_estimated_absorpt_t_max 0.848

loop_
_space_group_symop_operation_xyz
'x, y, z'
'-x, y, -z+1/2'
'x+1/2, y+1/2, z'
'-x+1/2, y+1/2, -z+1/2'
'-x, -y, -z'
'x, -y, z-1/2'
'-x+1/2, -y+1/2, -z'
'x+1/2, -y+1/2, z-1/2'

loop_
_atom_site_label
_atom_site_type_symbol
_atom_site_fract_x
_atom_site_fract_y
_atom_site_fract_z
_atom_site_U_iso_or_equiv
_atom_site_adp_type
_atom_site_occupancy
_atom_site_site_symmetry_order
_atom_site_calc_flag
_atom_site_refinement_flags_posn
_atom_site_refinement_flags_adp
_atom_site_refinement_flags_occupancy
_atom_site_disorder_assembly
_atom_site_disorder_group
Gd1 Gd 0.36684(2) 0.16372(2) 0.41100(2) 0.01283(2) Uani 1 1 d . . . . .
O1 O 0.43365(3) 0.14615(6) 0.44240(6) 0.02199(18) Uani 1 1 d . . . . .
O2 O 0.37360(3) 0.15070(6) 0.56466(6) 0.01989(17) Uani 1 1 d . . . . .
N1 N 0.37297(3) 0.00780(7) 0.43124(7) 0.01891(19) Uani 1 1 d . . . . .
N2 N 0.34325(3) -0.04683(6) 0.40874(7) 0.01671(18) Uani 1 1 d . . . . .
N3 N 0.28227(3) 0.04380(6) 0.42809(7) 0.01619(18) Uani 1 1 d . . . . .
N4 N 0.30064(3) 0.11330(6) 0.46040(7) 0.01632(18) Uani 1 1 d . . . . .
N5 N 0.31408(3) 0.02673(7) 0.27571(7) 0.01769(19) Uani 1 1 d . . . . .
N6 N 0.34203(3) 0.08857(7) 0.27086(7) 0.01879(19) Uani 1 1 d . . . . .
N7 N 0.31408(3) 0.25540(7) 0.32971(7) 0.0198(2) Uani 1 1 d . . . . .
N8 N 0.32142(3) 0.33319(7) 0.29769(8) 0.0208(2) Uani 1 1 d . . . . .
N9 N 0.36825(4) 0.31104(7) 0.47456(8) 0.0234(2) Uani 1 1 d . . . . .
N10 N 0.36640(3) 0.38114(7) 0.42231(8) 0.0245(2) Uani 1 1 d . . . . .
N11 N 0.39618(3) 0.33058(7) 0.27535(8) 0.0215(2) Uani 1 1 d . . . . .
N12 N 0.40402(3) 0.24917(8) 0.29646(8) 0.0242(2) Uani 1 1 d . . . . .
C1 C 0.50041(5) 0.14171(14) 0.49299(12) 0.0415(4) Uani 1 1 d . . . . .
H1A H 0.505056 0.163679 0.432556 0.062 Uiso 0.42(3) 1 calc R U P . .
H1B H 0.510343 0.084416 0.496741 0.062 Uiso 0.42(3) 1 calc R U P . .
H1C H 0.514546 0.176290 0.537328 0.062 Uiso 0.42(3) 1 calc R U P . .
H1D H 0.514907 0.119245 0.545194 0.062 Uiso 0.58(3) 1 calc R U P . .
H1E H 0.509620 0.198507 0.481009 0.062 Uiso 0.58(3) 1 calc R U P . .
H1F H 0.505417 0.106633 0.440421 0.062 Uiso 0.58(3) 1 calc R U P . .
C2 C 0.45621(4) 0.14287(9) 0.51195(9) 0.0221(2) Uani 1 1 d . . . . .
C3 C 0.44269(4) 0.13860(9) 0.60094(9) 0.0221(2) Uani 1 1 d . . . . .
C4 C 0.40135(4) 0.13969(8) 0.62186(8) 0.0207(2) Uani 1 1 d . . . . .
C5 C 0.38786(5) 0.12806(12) 0.71750(10) 0.0355(4) Uani 1 1 d . . . . .
H5A H 0.360418 0.148568 0.723436 0.053 Uiso 1 1 calc R U . . .
H5B H 0.405602 0.159254 0.758139 0.053 Uiso 1 1 calc R U . . .
H5C H 0.388819 0.068807 0.733038 0.053 Uiso 1 1 calc R U . . .
C6 C 0.47242(4) 0.13634(9) 0.67702(9) 0.0249(3) Uani 1 1 d . . . . .
C7 C 0.48652(5) 0.20973(9) 0.71415(11) 0.0347(4) Uani 1 1 d . . . . .
H7 H 0.477563 0.261319 0.690086 0.042 Uiso 1 1 calc R U . . .
C8 C 0.48643(7) 0.06289(10) 0.71397(13) 0.0500(5) Uani 1 1 d . . . . .
H8 H 0.477430 0.011343 0.689886 0.060 Uiso 1 1 calc R U . . .
C9 C 0.40225(4) -0.03817(8) 0.46756(10) 0.0242(3) Uani 1 1 d . . . . .
H9 H 0.426841 -0.016388 0.489876 0.029 Uiso 1 1 calc R U . . .
C10 C 0.39202(4) -0.12226(8) 0.46846(10) 0.0253(3) Uani 1 1 d . . . . .
H10 H 0.407597 -0.167542 0.490338 0.030 Uiso 1 1 calc R U . . .
C11 C 0.35431(4) -0.12503(8) 0.43053(9) 0.0211(2) Uani 1 1 d . . . . .
H11 H 0.338712 -0.173776 0.421288 0.025 Uiso 1 1 calc R U . . .
C12 C 0.24480(4) 0.03929(9) 0.46077(9) 0.0234(2) Uani 1 1 d . . . . .
H12 H 0.225953 -0.003484 0.448038 0.028 Uiso 1 1 calc R U . . .
C13 C 0.23843(4) 0.10709(10) 0.51569(10) 0.0267(3) Uani 1 1 d . . . . .
H13 H 0.214896 0.120679 0.547714 0.032 Uiso 1 1 calc R U . . .
C14 C 0.27433(4) 0.15116(8) 0.51359(9) 0.0211(2) Uani 1 1 d . . . . .
H14 H 0.279397 0.201282 0.545617 0.025 Uiso 1 1 calc R U . . .
C15 C 0.29883(4) 0.01061(10) 0.19332(9) 0.0266(3) Uani 1 1 d . . . . .
H15 H 0.278951 -0.029804 0.179479 0.032 Uiso 1 1 calc R U . . .
C16 C 0.31695(5) 0.06262(11) 0.13268(9) 0.0342(3) Uani 1 1 d . . . . .
H16 H 0.312333 0.065534 0.069641 0.041 Uiso 1 1 calc R U . . .
C17 C 0.34353(5) 0.11005(9) 0.18395(9) 0.0266(3) Uani 1 1 d . . . . .
H17 H 0.360481 0.152030 0.160474 0.032 Uiso 1 1 calc R U . . .
C18 C 0.27733(4) 0.23546(9) 0.30055(9) 0.0234(2) Uani 1 1 d . . . . .
H18 H 0.264338 0.184172 0.312777 0.028 Uiso 1 1 calc R U . . .
C19 C 0.26058(4) 0.29998(9) 0.24976(10) 0.0281(3) Uani 1 1 d . . . . .
H19 H 0.234952 0.301560 0.221577 0.034 Uiso 1 1 calc R U . . .
C20 C 0.28958(4) 0.36076(9) 0.24976(10) 0.0269(3) Uani 1 1 d . . . . .
H20 H 0.287534 0.413337 0.220846 0.032 Uiso 1 1 calc R U . . .
C21 C 0.36839(5) 0.33777(9) 0.56002(11) 0.0318(3) Uani 1 1 d . . . . .
H21 H 0.369609 0.302441 0.611175 0.038 Uiso 1 1 calc R U . . .
C22 C 0.36652(6) 0.42452(10) 0.56357(12) 0.0390(4) Uani 1 1 d . . . . .
H22 H 0.366209 0.458826 0.615559 0.047 Uiso 1 1 calc R U . . .
C23 C 0.36522(5) 0.44926(9) 0.47532(12) 0.0342(3) Uani 1 1 d . . . . .
H23 H 0.363733 0.505203 0.454866 0.041 Uiso 1 1 calc R U . . .
C24 C 0.42269(5) 0.35843(12) 0.21641(12) 0.0369(4) Uani 1 1 d . . . . .
H24 H 0.423292 0.412942 0.191715 0.044 Uiso 1 1 calc R U . . .
C25 C 0.44904(5) 0.29539(13) 0.19715(12) 0.0409(4) Uani 1 1 d . . . . .
H25 H 0.471043 0.297045 0.157355 0.049 Uiso 1 1 calc R U . . .
C26 C 0.43626(5) 0.22855(11) 0.24905(11) 0.0326(3) Uani 1 1 d . . . . .
H26 H 0.448764 0.175464 0.250552 0.039 Uiso 1 1 calc R U . . .
B1 B 0.30403(4) -0.01697(8) 0.36464(9) 0.0168(2) Uani 1 1 d . . . . .
H1 H 0.286421 -0.066016 0.352028 0.020 Uiso 1 1 calc R U . . .
B2 B 0.36104(5) 0.37780(9) 0.31947(11) 0.0244(3) Uani 1 1 d . . . . .
H2 H 0.359902 0.435825 0.295237 0.029 Uiso 1 1 calc R U . . .
C27 C 0.37399(7) 0.66812(15) 0.48006(17) 0.0495(9) Uani 0.701(4) 1 d DG U P A 1
H27 H 0.399796 0.671745 0.507142 0.059 Uiso 0.701(4) 1 calc R U P A 1
C28 C 0.34005(9) 0.67533(16) 0.53258(13) 0.0541(9) Uani 0.701(4) 1 d DG U P A 1
H28 H 0.342656 0.683873 0.595543 0.065 Uiso 0.701(4) 1 calc R U P A 1
C29 C 0.30229(8) 0.6700(2) 0.49296(19) 0.0584(11) Uani 0.701(4) 1 d DG U P A 1
H29 H 0.279089 0.674947 0.528846 0.070 Uiso 0.701(4) 1 calc R U P A 1
C30 C 0.29847(6) 0.6575(3) 0.40083(19) 0.0562(12) Uani 0.701(4) 1 d DG U P A 1
H30 H 0.272661 0.653893 0.373748 0.067 Uiso 0.701(4) 1 calc R U P A 1
C31 C 0.33241(8) 0.6503(2) 0.34831(13) 0.0517(9) Uani 0.701(4) 1 d DG U P A 1
H31 H 0.329800 0.641765 0.285346 0.062 Uiso 0.701(4) 1 calc R U P A 1
C32 C 0.37017(7) 0.65561(16) 0.38793(16) 0.0458(8) Uani 0.701(4) 1 d DG U P A 1
C33 C 0.40695(13) 0.6470(3) 0.3311(3) 0.0808(13) Uani 0.701(4) 1 d D U P A 1
H33A H 0.400337 0.661424 0.268722 0.121 Uiso 0.701(4) 1 calc R U P A 1
H33B H 0.416610 0.589497 0.333939 0.121 Uiso 0.701(4) 1 calc R U P A 1
H33C H 0.427825 0.684621 0.353831 0.121 Uiso 0.701(4) 1 calc R U P A 1
C27B C 0.3559(3) 0.6726(5) 0.4994(7) 0.0468(16) Uani 0.299(4) 1 d D U P A 2
H27B H 0.370450 0.679660 0.554024 0.056 Uiso 0.299(4) 1 calc R U P A 2
C28B C 0.3150(3) 0.6736(7) 0.5032(7) 0.0537(18) Uani 0.299(4) 1 d D U P A 2
H28B H 0.301818 0.682594 0.558637 0.064 Uiso 0.299(4) 1 calc R U P A 2
C29B C 0.2931(3) 0.6613(9) 0.4245(9) 0.0595(19) Uani 0.299(4) 1 d D U P A 2
H29B H 0.264651 0.660805 0.424100 0.071 Uiso 0.299(4) 1 calc R U P A 2
C30B C 0.3145(3) 0.6497(7) 0.3467(8) 0.0602(19) Uani 0.299(4) 1 d D U P A 2
H30B H 0.300252 0.640060 0.292167 0.072 Uiso 0.299(4) 1 calc R U P A 2
C31B C 0.3556(3) 0.6515(5) 0.3446(7) 0.0550(17) Uani 0.299(4) 1 d D U P A 2
H31B H 0.369120 0.645393 0.289210 0.066 Uiso 0.299(4) 1 calc R U P A 2
C32B C 0.3769(2) 0.6621(5) 0.4229(7) 0.0470(16) Uani 0.299(4) 1 d D U P A 2
C33B C 0.4215(3) 0.6597(5) 0.4277(9) 0.077(3) Uani 0.299(4) 1 d D U P A 2
H33D H 0.431169 0.611172 0.394462 0.115 Uiso 0.299(4) 1 calc R U P A 2
H33E H 0.430156 0.655634 0.490651 0.115 Uiso 0.299(4) 1 calc R U P A 2
H33F H 0.432312 0.710569 0.401120 0.115 Uiso 0.299(4) 1 calc R U P A 2
C34 C 0.50053(18) 0.4920(4) 0.5666(4) 0.108(3) Uani 0.5 1 d DG U P B -1
H34 H 0.493818 0.468061 0.622812 0.130 Uiso 0.5 1 calc R U P B -1
C35 C 0.52178(17) 0.5663(4) 0.5638(6) 0.124(3) Uani 0.5 1 d G U P B -1
H35 H 0.529596 0.593137 0.618109 0.149 Uiso 0.5 1 calc R U P B -1
C36 C 0.53161(15) 0.6013(3) 0.4815(7) 0.143(3) Uani 0.5 1 d G U P B -1
H36 H 0.546131 0.652113 0.479623 0.171 Uiso 0.5 1 calc R U P B -1
C37 C 0.52017(17) 0.5621(4) 0.4021(5) 0.135(3) Uani 0.5 1 d G U P B -1
H37 H 0.526887 0.586014 0.345839 0.162 Uiso 0.5 1 calc R U P B -1
C38 C 0.49892(16) 0.4878(4) 0.4049(4) 0.118(3) Uani 0.5 1 d DG U P B -1
H38 H 0.491109 0.460938 0.350540 0.142 Uiso 0.5 1 calc R U P B -1
C39 C 0.48910(16) 0.4527(3) 0.4871(4) 0.0879(19) Uani 0.5 1 d G U P B -1
C40 C 0.4733(3) 0.3747(7) 0.4897(6) 0.159(5) Uani 0.5 1 d D U P B -1
H40A H 0.460059 0.362304 0.432172 0.239 Uiso 0.5 1 calc R U P B -1
H40B H 0.453761 0.371334 0.538179 0.239 Uiso 0.5 1 calc R U P B -1
H40C H 0.494726 0.334164 0.500702 0.239 Uiso 0.5 1 calc R U P B -1

loop_
_atom_site_aniso_label
_atom_site_aniso_U_11
_atom_site_aniso_U_22
_atom_site_aniso_U_33
_atom_site_aniso_U_23
_atom_site_aniso_U_13
_atom_site_aniso_U_12
Gd1 0.01248(3) 0.01359(3) 0.01236(3) -0.00003(2) -0.00293(2) 0.00015(2)
O1 0.0157(4) 0.0317(5) 0.0185(4) 0.0024(4) -0.0040(3) 0.0009(3)
O2 0.0182(4) 0.0261(4) 0.0153(4) 0.0006(3) -0.0042(3) -0.0022(3)
N1 0.0187(5) 0.0156(4) 0.0223(5) -0.0007(4) -0.0048(4) 0.0013(4)
N2 0.0191(5) 0.0145(4) 0.0165(4) -0.0011(3) -0.0010(4) 0.0007(4)
N3 0.0150(4) 0.0180(4) 0.0155(4) -0.0006(4) -0.0012(3) -0.0016(3)
N4 0.0162(4) 0.0169(4) 0.0158(4) -0.0019(4) -0.0013(3) -0.0003(4)
N5 0.0193(5) 0.0197(5) 0.0140(4) -0.0032(4) -0.0026(4) -0.0011(4)
N6 0.0228(5) 0.0190(5) 0.0145(4) -0.0013(4) -0.0008(4) -0.0024(4)
N7 0.0200(5) 0.0166(5) 0.0227(5) 0.0033(4) -0.0046(4) 0.0016(4)
N8 0.0222(5) 0.0188(5) 0.0213(5) 0.0053(4) -0.0006(4) 0.0035(4)
N9 0.0298(6) 0.0167(5) 0.0236(5) -0.0020(4) -0.0060(4) 0.0004(4)
N10 0.0258(6) 0.0150(5) 0.0325(6) -0.0001(4) -0.0029(5) -0.0016(4)
N11 0.0189(5) 0.0211(5) 0.0244(5) 0.0064(4) 0.0003(4) -0.0012(4)
N12 0.0212(5) 0.0256(5) 0.0258(5) 0.0051(4) 0.0034(4) 0.0015(4)
C1 0.0153(6) 0.0715(12) 0.0377(8) 0.0039(8) -0.0044(6) 0.0036(7)
C2 0.0156(5) 0.0260(6) 0.0247(6) 0.0023(5) -0.0061(4) -0.0005(4)
C3 0.0208(6) 0.0254(6) 0.0199(6) 0.0025(5) -0.0100(4) -0.0030(5)
C4 0.0238(6) 0.0224(6) 0.0157(5) 0.0016(4) -0.0062(4) -0.0049(5)
C5 0.0331(8) 0.0566(10) 0.0168(6) 0.0077(6) -0.0040(5) -0.0102(7)
C6 0.0250(6) 0.0264(6) 0.0232(6) 0.0014(5) -0.0126(5) -0.0021(5)
C7 0.0415(8) 0.0227(6) 0.0393(8) 0.0016(6) -0.0261(7) 0.0015(6)
C8 0.0733(13) 0.0232(7) 0.0524(11) -0.0007(7) -0.0478(10) -0.0025(8)
C9 0.0227(6) 0.0200(6) 0.0297(7) 0.0011(5) -0.0066(5) 0.0044(5)
C10 0.0281(6) 0.0182(6) 0.0296(7) 0.0029(5) -0.0022(5) 0.0068(5)
C11 0.0273(6) 0.0147(5) 0.0214(6) 0.0004(4) 0.0011(5) 0.0013(4)
C12 0.0163(5) 0.0286(6) 0.0252(6) -0.0006(5) 0.0024(4) -0.0040(5)
C13 0.0199(6) 0.0329(7) 0.0276(7) -0.0033(5) 0.0061(5) 0.0013(5)
C14 0.0208(6) 0.0231(6) 0.0195(6) -0.0036(5) 0.0017(4) 0.0030(5)
C15 0.0288(6) 0.0353(7) 0.0156(5) -0.0055(5) -0.0041(5) -0.0063(6)
C16 0.0436(9) 0.0465(9) 0.0125(6) -0.0024(6) -0.0026(5) -0.0114(7)
C17 0.0340(7) 0.0313(7) 0.0145(5) -0.0004(5) 0.0013(5) -0.0058(6)
C18 0.0209(6) 0.0226(6) 0.0266(6) 0.0015(5) -0.0073(5) 0.0024(5)
C19 0.0254(6) 0.0294(7) 0.0292(7) 0.0041(5) -0.0096(5) 0.0070(5)
C20 0.0292(7) 0.0254(6) 0.0261(6) 0.0076(5) -0.0041(5) 0.0079(5)
C21 0.0431(9) 0.0256(7) 0.0265(7) -0.0085(5) -0.0085(6) 0.0020(6)
C22 0.0487(10) 0.0270(7) 0.0412(9) -0.0159(7) -0.0104(7) 0.0012(7)
C23 0.0361(8) 0.0178(6) 0.0486(9) -0.0081(6) -0.0046(7) -0.0023(5)
C24 0.0315(8) 0.0406(9) 0.0387(8) 0.0151(7) 0.0085(6) -0.0069(7)
C25 0.0299(8) 0.0527(11) 0.0404(9) 0.0103(8) 0.0152(7) -0.0018(7)
C26 0.0249(7) 0.0394(8) 0.0337(8) 0.0043(6) 0.0089(6) 0.0036(6)
B1 0.0180(6) 0.0167(6) 0.0158(5) -0.0017(4) -0.0014(4) -0.0011(4)
B2 0.0256(7) 0.0181(6) 0.0296(7) 0.0063(5) 0.0004(6) -0.0006(5)
C27 0.070(2) 0.0230(12) 0.055(2) 0.0099(14) -0.0150(18) -0.0107(15)
C28 0.085(3) 0.0284(13) 0.0488(18) 0.0100(12) -0.0042(17) -0.0129(16)
C29 0.068(3) 0.0376(16) 0.070(2) 0.0160(16) 0.000(2) -0.0107(18)
C30 0.059(2) 0.0425(18) 0.067(3) 0.018(2) -0.006(2) -0.0077(16)
C31 0.060(2) 0.0391(15) 0.0555(17) 0.0090(12) -0.010(2) -0.007(2)
C32 0.061(2) 0.0224(12) 0.054(2) 0.0100(16) -0.0069(17) -0.0013(13)
C33 0.083(3) 0.059(2) 0.101(3) 0.018(2) 0.019(2) 0.012(2)
C27B 0.059(4) 0.024(2) 0.058(3) 0.016(3) -0.006(3) -0.009(3)
C28B 0.066(4) 0.036(3) 0.059(3) 0.012(3) 0.002(3) -0.012(3)
C29B 0.059(4) 0.044(3) 0.075(4) 0.013(3) -0.006(3) -0.009(3)
C30B 0.064(4) 0.040(3) 0.076(4) 0.012(3) -0.012(4) -0.003(4)
C31B 0.072(4) 0.029(3) 0.063(4) 0.010(3) -0.012(4) 0.000(4)
C32B 0.054(3) 0.020(2) 0.066(4) 0.005(3) -0.014(3) 0.001(2)
C33B 0.065(5) 0.043(4) 0.121(7) 0.000(4) -0.003(5) 0.006(3)
C34 0.083(5) 0.095(5) 0.146(6) -0.030(5) -0.016(5) 0.029(4)
C35 0.064(4) 0.135(6) 0.173(7) -0.028(6) -0.017(5) 0.040(4)
C36 0.068(5) 0.134(7) 0.227(8) 0.009(6) 0.027(6) 0.044(5)
C37 0.089(5) 0.095(5) 0.221(8) 0.023(5) 0.043(5) 0.034(4)
C38 0.088(5) 0.088(5) 0.181(7) 0.039(5) 0.054(5) 0.044(4)
C39 0.048(3) 0.064(3) 0.151(6) 0.005(4) 0.005(3) 0.008(3)
C40 0.059(4) 0.129(8) 0.291(13) 0.002(9) 0.071(7) 0.013(5)

loop_
_atom_type_symbol
_atom_type_description
_atom_type_scat_dispersion_real
_atom_type_scat_dispersion_imag
_atom_type_scat_source
C C 0.0033 0.0016 'International Tables Vol C Tables 4.2.6.8 and 6.1.1.4'
H H 0.0000 0.0000 'International Tables Vol C Tables 4.2.6.8 and 6.1.1.4'
B B 0.0013 0.0007 'International Tables Vol C Tables 4.2.6.8 and 6.1.1.4'
N N 0.0061 0.0033 'International Tables Vol C Tables 4.2.6.8 and 6.1.1.4'
O O 0.0106 0.0060 'International Tables Vol C Tables 4.2.6.8 and 6.1.1.4'
Gd Gd -0.1653 3.9035 'International Tables Vol C Tables 4.2.6.8 and 6.1.1.4'

loop_
_geom_angle_atom_site_label_1
_geom_angle_atom_site_label_2
_geom_angle_atom_site_label_3
_geom_angle
_geom_angle_site_symmetry_1
_geom_angle_site_symmetry_3
_geom_angle_publ_flag
O1 Gd1 O2 72.69(3) . . ?
O1 Gd1 N4 140.42(3) . . ?
O2 Gd1 N4 75.74(3) . . ?
O1 Gd1 N12 73.67(4) . . ?
O2 Gd1 N12 132.47(4) . . ?
N4 Gd1 N12 145.72(4) . . ?
O1 Gd1 N1 77.10(3) . . ?
O2 Gd1 N1 77.60(3) . . ?
N4 Gd1 N1 73.29(3) . . ?
N12 Gd1 N1 125.32(4) . . ?
O1 Gd1 N6 114.64(3) . . ?
O2 Gd1 N6 143.00(3) . . ?
N4 Gd1 N6 78.67(3) . . ?
N12 Gd1 N6 82.13(4) . . ?
N1 Gd1 N6 69.68(3) . . ?
O1 Gd1 N9 91.42(4) . . ?
O2 Gd1 N9 73.44(4) . . ?
N4 Gd1 N9 101.91(4) . . ?
N12 Gd1 N9 74.85(4) . . ?
N1 Gd1 N9 150.89(4) . . ?
N6 Gd1 N9 138.61(4) . . ?
O1 Gd1 N7 145.31(3) . . ?
O2 Gd1 N7 125.03(3) . . ?
N4 Gd1 N7 73.62(3) . . ?
N12 Gd1 N7 73.35(4) . . ?
N1 Gd1 N7 132.28(3) . . ?
N6 Gd1 N7 70.87(3) . . ?
N9 Gd1 N7 69.79(4) . . ?
C2 O1 Gd1 137.42(9) . . ?
C4 O2 Gd1 138.03(9) . . ?
C9 N1 N2 105.79(10) . . ?
C9 N1 Gd1 130.80(9) . . ?
N2 N1 Gd1 123.33(7) . . ?
C11 N2 N1 110.07(10) . . ?
C11 N2 B1 128.61(11) . . ?
N1 N2 B1 121.32(10) . . ?
C12 N3 N4 109.51(10) . . ?
C12 N3 B1 129.11(11) . . ?
N4 N3 B1 121.38(10) . . ?
C14 N4 N3 106.57(10) . . ?
C14 N4 Gd1 128.58(8) . . ?
N3 N4 Gd1 124.44(7) . . ?
C15 N5 N6 110.10(11) . . ?
C15 N5 B1 127.64(11) . . ?
N6 N5 B1 122.24(9) . . ?
C17 N6 N5 105.75(10) . . ?
C17 N6 Gd1 130.86(9) . . ?
N5 N6 Gd1 121.29(7) . . ?
C18 N7 N8 105.97(10) . . ?
C18 N7 Gd1 129.37(9) . . ?
N8 N7 Gd1 124.17(8) . . ?
C20 N8 N7 110.00(11) . . ?
C20 N8 B2 129.13(11) . . ?
N7 N8 B2 120.85(10) . . ?
C21 N9 N10 105.93(11) . . ?
C21 N9 Gd1 130.43(10) . . ?
N10 N9 Gd1 123.53(8) . . ?
C23 N10 N9 109.65(12) . . ?
C23 N10 B2 127.25(13) . . ?
N9 N10 B2 122.66(11) . . ?
C24 N11 N12 110.17(12) . . ?
C24 N11 B2 128.88(13) . . ?
N12 N11 B2 120.95(11) . . ?
C26 N12 N11 105.61(12) . . ?
C26 N12 Gd1 128.86(10) . . ?
N11 N12 Gd1 125.38(8) . . ?
C2 C1 H1A 109.5 . . ?
C2 C1 H1B 109.5 . . ?
H1A C1 H1B 109.5 . . ?
C2 C1 H1C 109.5 . . ?
H1A C1 H1C 109.5 . . ?
H1B C1 H1C 109.5 . . ?
C2 C1 H1D 109.5 . . ?
H1A C1 H1D 141.1 . . ?
H1B C1 H1D 56.3 . . ?
H1C C1 H1D 56.3 . . ?
C2 C1 H1E 109.5 . . ?
H1A C1 H1E 56.3 . . ?
H1B C1 H1E 141.1 . . ?
H1C C1 H1E 56.3 . . ?
H1D C1 H1E 109.5 . . ?
C2 C1 H1F 109.5 . . ?
H1A C1 H1F 56.3 . . ?
H1B C1 H1F 56.3 . . ?
H1C C1 H1F 141.1 . . ?
H1D C1 H1F 109.5 . . ?
H1E C1 H1F 109.5 . . ?
O1 C2 C3 124.95(12) . . ?
O1 C2 C1 114.89(13) . . ?
C3 C2 C1 120.15(12) . . ?
C2 C3 C4 122.01(11) . . ?
C2 C3 C6 119.67(12) . . ?
C4 C3 C6 118.27(12) . . ?
O2 C4 C3 124.24(12) . . ?
O2 C4 C5 115.30(12) . . ?
C3 C4 C5 120.46(12) . . ?
C4 C5 H5A 109.5 . . ?
C4 C5 H5B 109.5 . . ?
H5A C5 H5B 109.5 . . ?
C4 C5 H5C 109.5 . . ?
H5A C5 H5C 109.5 . . ?
H5B C5 H5C 109.5 . . ?
C8 C6 C7 117.18(12) . . ?
C8 C6 C3 122.72(13) . . ?
C7 C6 C3 120.09(13) . . ?
C6 C7 C7 121.49(8) . 2_656 ?
C6 C7 H7 119.3 . . ?
C7 C7 H7 119.3 2_656 . ?
C6 C8 C8 121.33(8) . 2_656 ?
C6 C8 H8 119.3 . . ?
C8 C8 H8 119.3 2_656 . ?
N1 C9 C10 111.16(12) . . ?
N1 C9 H9 124.4 . . ?
C10 C9 H9 124.4 . . ?
C11 C10 C9 104.55(11) . . ?
C11 C10 H10 127.7 . . ?
C9 C10 H10 127.7 . . ?
N2 C11 C10 108.42(11) . . ?
N2 C11 H11 125.8 . . ?
C10 C11 H11 125.8 . . ?
N3 C12 C13 108.71(12) . . ?
N3 C12 H12 125.6 . . ?
C13 C12 H12 125.6 . . ?
C12 C13 C14 104.41(11) . . ?
C12 C13 H13 127.8 . . ?
C14 C13 H13 127.8 . . ?
N4 C14 C13 110.79(12) . . ?
N4 C14 H14 124.6 . . ?
C13 C14 H14 124.6 . . ?
N5 C15 C16 108.37(12) . . ?
N5 C15 H15 125.8 . . ?
C16 C15 H15 125.8 . . ?
C15 C16 C17 104.85(12) . . ?
C15 C16 H16 127.6 . . ?
C17 C16 H16 127.6 . . ?
N6 C17 C16 110.93(13) . . ?
N6 C17 H17 124.5 . . ?
C16 C17 H17 124.5 . . ?
N7 C18 C19 111.06(12) . . ?
N7 C18 H18 124.5 . . ?
C19 C18 H18 124.5 . . ?
C20 C19 C18 104.38(12) . . ?
C20 C19 H19 127.8 . . ?
C18 C19 H19 127.8 . . ?
N8 C20 C19 108.59(12) . . ?
N8 C20 H20 125.7 . . ?
C19 C20 H20 125.7 . . ?
N9 C21 C22 110.83(15) . . ?
N9 C21 H21 124.6 . . ?
C22 C21 H21 124.6 . . ?
C23 C22 C21 104.71(14) . . ?
C23 C22 H22 127.6 . . ?
C21 C22 H22 127.6 . . ?
N10 C23 C22 108.88(14) . . ?
N10 C23 H23 125.6 . . ?
C22 C23 H23 125.6 . . ?
N11 C24 C25 108.83(15) . . ?
N11 C24 H24 125.6 . . ?
C25 C24 H24 125.6 . . ?
C24 C25 C26 104.53(14) . . ?
C24 C25 H25 127.7 . . ?
C26 C25 H25 127.7 . . ?
N12 C26 C25 110.86(15) . . ?
N12 C26 H26 124.6 . . ?
C25 C26 H26 124.6 . . ?
N2 B1 N5 108.43(10) . . ?
N2 B1 N3 109.98(10) . . ?
N5 B1 N3 110.24(10) . . ?
N2 B1 H1 109.4 . . ?
N5 B1 H1 109.4 . . ?
N3 B1 H1 109.4 . . ?
N8 B2 N10 108.42(11) . . ?
N8 B2 N11 109.75(11) . . ?
N10 B2 N11 110.95(11) . . ?
N8 B2 H2 109.2 . . ?
N10 B2 H2 109.2 . . ?
N11 B2 H2 109.2 . . ?
C28 C27 C32 120.0 . . ?
C28 C27 H27 120.0 . . ?
C32 C27 H27 120.0 . . ?
C29 C28 C27 120.0 . . ?
C29 C28 H28 120.0 . . ?
C27 C28 H28 120.0 . . ?
C28 C29 C30 120.0 . . ?
C28 C29 H29 120.0 . . ?
C30 C29 H29 120.0 . . ?
C31 C30 C29 120.0 . . ?
C31 C30 H30 120.0 . . ?
C29 C30 H30 120.0 . . ?
C30 C31 C32 120.0 . . ?
C30 C31 H31 120.0 . . ?
C32 C31 H31 120.0 . . ?
C31 C32 C27 120.0 . . ?
C31 C32 C33 120.00(8) . . ?
C27 C32 C33 120.00(8) . . ?
C32 C33 H33A 109.5 . . ?
C32 C33 H33B 109.5 . . ?
H33A C33 H33B 109.5 . . ?
C32 C33 H33C 109.5 . . ?
H33A C33 H33C 109.5 . . ?
H33B C33 H33C 109.5 . . ?
C32B C27B C28B 124.3(8) . . ?
C32B C27B H27B 117.8 . . ?
C28B C27B H27B 117.8 . . ?
C27B C28B C29B 118.7(9) . . ?
C27B C28B H28B 120.6 . . ?
C29B C28B H28B 120.6 . . ?
C30B C29B C28B 116.9(11) . . ?
C30B C29B H29B 121.6 . . ?
C28B C29B H29B 121.6 . . ?
C31B C30B C29B 123.1(11) . . ?
C31B C30B H30B 118.5 . . ?
C29B C30B H30B 118.5 . . ?
C32B C31B C30B 119.6(11) . . ?
C32B C31B H31B 120.2 . . ?
C30B C31B H31B 120.2 . . ?
C27B C32B C31B 117.4(9) . . ?
C27B C32B C33B 119.4(9) . . ?
C31B C32B C33B 123.2(10) . . ?
C32B C33B H33D 109.5 . . ?
C32B C33B H33E 109.5 . . ?
H33D C33B H33E 109.5 . . ?
C32B C33B H33F 109.5 . . ?
H33D C33B H33F 109.5 . . ?
H33E C33B H33F 109.5 . . ?
C35 C34 C39 120.0 . . ?
C35 C34 H34 120.0 . . ?
C39 C34 H34 120.0 . . ?
C34 C35 C36 120.0 . . ?
C34 C35 H35 120.0 . . ?
C36 C35 H35 120.0 . . ?
C37 C36 C35 120.0 . . ?
C37 C36 H36 120.0 . . ?
C35 C36 H36 120.0 . . ?
C36 C37 C38 120.0 . . ?
C36 C37 H37 120.0 . . ?
C38 C37 H37 120.0 . . ?
C39 C38 C37 120.0 . . ?
C39 C38 H38 120.0 . . ?
C37 C38 H38 120.0 . . ?
C40 C39 C38 119.58(9) . . ?
C40 C39 C34 119.79(10) . . ?
C38 C39 C34 120.0 . . ?
C39 C40 H40A 109.5 . . ?
C39 C40 H40B 109.5 . . ?
H40A C40 H40B 109.5 . . ?
C39 C40 H40C 109.5 . . ?
H40A C40 H40C 109.5 . . ?
H40B C40 H40C 109.5 . . ?

loop_
_geom_bond_atom_site_label_1
_geom_bond_atom_site_label_2
_geom_bond_distance
_geom_bond_site_symmetry_2
_geom_bond_publ_flag
Gd1 O1 2.2944(9) . ?
Gd1 O2 2.3045(9) . ?
Gd1 N4 2.4764(10) . ?
Gd1 N12 2.5265(11) . ?
Gd1 N1 2.5309(11) . ?
Gd1 N6 2.5407(10) . ?
Gd1 N9 2.5490(11) . ?
Gd1 N7 2.5878(10) . ?
O1 C2 1.2750(15) . ?
O2 C4 1.2645(15) . ?
N1 C9 1.3357(16) . ?
N1 N2 1.3648(14) . ?
N2 C11 1.3481(16) . ?
N2 B1 1.5365(17) . ?
N3 C12 1.3509(16) . ?
N3 N4 1.3597(14) . ?
N3 B1 1.5459(17) . ?
N4 C14 1.3364(16) . ?
N5 C15 1.3476(15) . ?
N5 N6 1.3664(15) . ?
N5 B1 1.5385(17) . ?
N6 C17 1.3399(16) . ?
N7 C18 1.3374(16) . ?
N7 N8 1.3609(14) . ?
N8 C20 1.3494(17) . ?
N8 B2 1.5374(19) . ?
N9 C21 1.3422(18) . ?
N9 N10 1.3696(16) . ?
N10 C23 1.3498(18) . ?
N10 B2 1.540(2) . ?
N11 C24 1.3314(18) . ?
N11 N12 1.3697(16) . ?
N11 B2 1.551(2) . ?
N12 C26 1.3365(18) . ?
C1 C2 1.508(2) . ?
C1 H1A 0.9800 . ?
C1 H1B 0.9800 . ?
C1 H1C 0.9800 . ?
C1 H1D 0.9800 . ?
C1 H1E 0.9800 . ?
C1 H1F 0.9800 . ?
C2 C3 1.4057(19) . ?
C3 C4 1.4206(19) . ?
C3 C6 1.4986(17) . ?
C4 C5 1.5093(19) . ?
C5 H5A 0.9800 . ?
C5 H5B 0.9800 . ?
C5 H5C 0.9800 . ?
C6 C8 1.381(2) . ?
C6 C7 1.383(2) . ?
C7 C7 1.389(3) 2_656 ?
C7 H7 0.9500 . ?
C8 C8 1.397(3) 2_656 ?
C8 H8 0.9500 . ?
C9 C10 1.3937(19) . ?
C9 H9 0.9500 . ?
C10 C11 1.3766(19) . ?
C10 H10 0.9500 . ?
C11 H11 0.9500 . ?
C12 C13 1.380(2) . ?
C12 H12 0.9500 . ?
C13 C14 1.3942(19) . ?
C13 H13 0.9500 . ?
C14 H14 0.9500 . ?
C15 C16 1.376(2) . ?
C15 H15 0.9500 . ?
C16 C17 1.392(2) . ?
C16 H16 0.9500 . ?
C17 H17 0.9500 . ?
C18 C19 1.3963(18) . ?
C18 H18 0.9500 . ?
C19 C20 1.376(2) . ?
C19 H19 0.9500 . ?
C20 H20 0.9500 . ?
C21 C22 1.396(2) . ?
C21 H21 0.9500 . ?
C22 C23 1.372(3) . ?
C22 H22 0.9500 . ?
C23 H23 0.9500 . ?
C24 C25 1.375(3) . ?
C24 H24 0.9500 . ?
C25 C26 1.393(2) . ?
C25 H25 0.9500 . ?
C26 H26 0.9500 . ?
B1 H1 1.0000 . ?
B2 H2 1.0000 . ?
C27 C28 1.3900 . ?
C27 C32 1.3900 . ?
C27 H27 0.9500 . ?
C28 C29 1.3900 . ?
C28 H28 0.9500 . ?
C29 C30 1.3900 . ?
C29 H29 0.9500 . ?
C30 C31 1.3900 . ?
C30 H30 0.9500 . ?
C31 C32 1.3900 . ?
C31 H31 0.9500 . ?
C32 C33 1.506(5) . ?
C33 H33A 0.9800 . ?
C33 H33B 0.9800 . ?
C33 H33C 0.9800 . ?
C27B C32B 1.356(11) . ?
C27B C28B 1.369(12) . ?
C27B H27B 0.9500 . ?
C28B C29B 1.389(12) . ?
C28B H28B 0.9500 . ?
C29B C30B 1.381(13) . ?
C29B H29B 0.9500 . ?
C30B C31B 1.374(11) . ?
C30B H30B 0.9500 . ?
C31B C32B 1.368(11) . ?
C31B H31B 0.9500 . ?
C32B C33B 1.492(11) . ?
C33B H33D 0.9800 . ?
C33B H33E 0.9800 . ?
C33B H33F 0.9800 . ?
C34 C35 1.3900 . ?
C34 C39 1.3900 . ?
C34 H34 0.9500 . ?
C35 C36 1.3900 . ?
C35 H35 0.9500 . ?
C36 C37 1.3900 . ?
C36 H36 0.9500 . ?
C37 C38 1.3900 . ?
C37 H37 0.9500 . ?
C38 C39 1.3900 . ?
C38 H38 0.9500 . ?
C39 C40 1.362(11) . ?
C40 H40A 0.9800 . ?
C40 H40B 0.9800 . ?
C40 H40C 0.9800 . ?

loop_
_geom_torsion_atom_site_label_1
_geom_torsion_atom_site_label_2
_geom_torsion_atom_site_label_3
_geom_torsion_atom_site_label_4
_geom_torsion
_geom_torsion_site_symmetry_1
_geom_torsion_site_symmetry_2
_geom_torsion_site_symmetry_3
_geom_torsion_site_symmetry_4
_geom_torsion_publ_flag
C9 N1 N2 C11 -0.35(14) . . . . ?
Gd1 N1 N2 C11 -177.36(8) . . . . ?
C9 N1 N2 B1 179.97(11) . . . . ?
Gd1 N1 N2 B1 2.95(15) . . . . ?
C12 N3 N4 C14 0.40(14) . . . . ?
B1 N3 N4 C14 -179.05(11) . . . . ?
C12 N3 N4 Gd1 -172.75(8) . . . . ?
B1 N3 N4 Gd1 7.80(14) . . . . ?
C15 N5 N6 C17 0.10(15) . . . . ?
B1 N5 N6 C17 178.44(12) . . . . ?
C15 N5 N6 Gd1 165.30(9) . . . . ?
B1 N5 N6 Gd1 -16.36(15) . . . . ?
C18 N7 N8 C20 0.18(15) . . . . ?
Gd1 N7 N8 C20 172.78(9) . . . . ?
C18 N7 N8 B2 178.83(12) . . . . ?
Gd1 N7 N8 B2 -8.58(16) . . . . ?
C21 N9 N10 C23 -0.33(16) . . . . ?
Gd1 N9 N10 C23 176.15(10) . . . . ?
C21 N9 N10 B2 -173.19(13) . . . . ?
Gd1 N9 N10 B2 3.29(17) . . . . ?
C24 N11 N12 C26 0.41(17) . . . . ?
B2 N11 N12 C26 -178.55(13) . . . . ?
C24 N11 N12 Gd1 176.31(11) . . . . ?
B2 N11 N12 Gd1 -2.65(17) . . . . ?
Gd1 O1 C2 C3 9.6(2) . . . . ?
Gd1 O1 C2 C1 -171.81(12) . . . . ?
O1 C2 C3 C4 -1.6(2) . . . . ?
C1 C2 C3 C4 179.87(15) . . . . ?
O1 C2 C3 C6 -179.07(13) . . . . ?
C1 C2 C3 C6 2.4(2) . . . . ?
Gd1 O2 C4 C3 5.8(2) . . . . ?
Gd1 O2 C4 C5 -174.75(11) . . . . ?
C2 C3 C4 O2 -5.5(2) . . . . ?
C6 C3 C4 O2 171.94(13) . . . . ?
C2 C3 C4 C5 175.07(14) . . . . ?
C6 C3 C4 C5 -7.5(2) . . . . ?
C2 C3 C6 C8 -93.0(2) . . . . ?
C4 C3 C6 C8 89.5(2) . . . . ?
C2 C3 C6 C7 88.08(19) . . . . ?
C4 C3 C6 C7 -89.45(19) . . . . ?
C8 C6 C7 C7 -0.3(3) . . . 2_656 ?
C3 C6 C7 C7 178.7(2) . . . 2_656 ?
C7 C6 C8 C8 0.2(4) . . . 2_656 ?
C3 C6 C8 C8 -178.7(3) . . . 2_656 ?
N2 N1 C9 C10 0.38(16) . . . . ?
Gd1 N1 C9 C10 177.09(9) . . . . ?
N1 C9 C10 C11 -0.27(17) . . . . ?
N1 N2 C11 C10 0.18(15) . . . . ?
B1 N2 C11 C10 179.84(12) . . . . ?
C9 C10 C11 N2 0.05(15) . . . . ?
N4 N3 C12 C13 -0.05(15) . . . . ?
B1 N3 C12 C13 179.34(12) . . . . ?
N3 C12 C13 C14 -0.29(16) . . . . ?
N3 N4 C14 C13 -0.59(15) . . . . ?
Gd1 N4 C14 C13 172.17(9) . . . . ?
C12 C13 C14 N4 0.55(16) . . . . ?
N6 N5 C15 C16 -0.01(17) . . . . ?
B1 N5 C15 C16 -178.24(13) . . . . ?
N5 C15 C16 C17 -0.08(19) . . . . ?
N5 N6 C17 C16 -0.15(17) . . . . ?
Gd1 N6 C17 C16 -163.38(11) . . . . ?
C15 C16 C17 N6 0.15(19) . . . . ?
N8 N7 C18 C19 -0.13(16) . . . . ?
Gd1 N7 C18 C19 -172.21(9) . . . . ?
N7 C18 C19 C20 0.04(17) . . . . ?
N7 N8 C20 C19 -0.16(16) . . . . ?
B2 N8 C20 C19 -178.66(14) . . . . ?
C18 C19 C20 N8 0.07(17) . . . . ?
N10 N9 C21 C22 0.20(18) . . . . ?
Gd1 N9 C21 C22 -175.95(11) . . . . ?
N9 C21 C22 C23 0.0(2) . . . . ?
N9 N10 C23 C22 0.34(18) . . . . ?
B2 N10 C23 C22 172.79(14) . . . . ?
C21 C22 C23 N10 -0.2(2) . . . . ?
N12 N11 C24 C25 -0.2(2) . . . . ?
B2 N11 C24 C25 178.70(15) . . . . ?
N11 C24 C25 C26 -0.2(2) . . . . ?
N11 N12 C26 C25 -0.51(18) . . . . ?
Gd1 N12 C26 C25 -176.22(11) . . . . ?
C24 C25 C26 N12 0.4(2) . . . . ?
C11 N2 B1 N5 -120.20(13) . . . . ?
N1 N2 B1 N5 59.42(14) . . . . ?
C11 N2 B1 N3 119.19(13) . . . . ?
N1 N2 B1 N3 -61.19(14) . . . . ?
C15 N5 B1 N2 126.59(13) . . . . ?
N6 N5 B1 N2 -51.45(14) . . . . ?
C15 N5 B1 N3 -112.97(14) . . . . ?
N6 N5 B1 N3 69.00(14) . . . . ?
C12 N3 B1 N2 -123.68(13) . . . . ?
N4 N3 B1 N2 55.65(14) . . . . ?
C12 N3 B1 N5 116.81(14) . . . . ?
N4 N3 B1 N5 -63.86(13) . . . . ?
C20 N8 B2 N10 122.62(15) . . . . ?
N7 N8 B2 N10 -55.74(16) . . . . ?
C20 N8 B2 N11 -116.05(15) . . . . ?
N7 N8 B2 N11 65.60(15) . . . . ?
C23 N10 B2 N8 -111.68(15) . . . . ?
N9 N10 B2 N8 59.87(16) . . . . ?
C23 N10 B2 N11 127.73(15) . . . . ?
N9 N10 B2 N11 -60.72(16) . . . . ?
C24 N11 B2 N8 121.63(16) . . . . ?
N12 N11 B2 N8 -59.62(16) . . . . ?
C24 N11 B2 N10 -118.57(16) . . . . ?
N12 N11 B2 N10 60.18(16) . . . . ?
C32 C27 C28 C29 0.0 . . . . ?
C27 C28 C29 C30 0.0 . . . . ?
C28 C29 C30 C31 0.0 . . . . ?
C29 C30 C31 C32 0.0 . . . . ?
C30 C31 C32 C27 0.0 . . . . ?
C30 C31 C32 C33 179.5(3) . . . . ?
C28 C27 C32 C31 0.0 . . . . ?
C28 C27 C32 C33 -179.5(3) . . . . ?
C32B C27B C28B C29B 1.6(14) . . . . ?
C27B C28B C29B C30B -0.8(14) . . . . ?
C28B C29B C30B C31B -1.2(16) . . . . ?
C29B C30B C31B C32B 2.5(17) . . . . ?
C28B C27B C32B C31B -0.3(13) . . . . ?
C28B C27B C32B C33B -178.3(9) . . . . ?
C30B C31B C32B C27B -1.7(14) . . . . ?
C30B C31B C32B C33B 176.2(9) . . . . ?
C39 C34 C35 C36 0.0 . . . . ?
C34 C35 C36 C37 0.0 . . . . ?
C35 C36 C37 C38 0.0 . . . . ?
C36 C37 C38 C39 0.0 . . . . ?
C37 C38 C39 C40 -170.9(7) . . . . ?
C37 C38 C39 C34 0.0 . . . . ?
C35 C34 C39 C40 170.9(7) . . . . ?
C35 C34 C39 C38 0.0 . . . . ?
